data_2001861
loop_
_publ_author_name
'Banks, R. E.'
'Sharif, I.'
'Pritchard, R. G.'

_publ_section_title
;
 Structure of the new electrophilic fluorinating agent
 1-chloromethyl-4-fluoro-1,4-diazoniabicyclo[2.2.2]octane
 bis(tetrafluoroborate) and two of its monoquaternary analogues
;
_journal_issue 3
_journal_name_full 'Acta Crystallographica Section C'
_journal_page_first 492
_journal_page_last 495
_journal_paper_doi 10.1107/S0108270192008588
_journal_volume 49
_journal_year 1993
_chemical_formula_moiety 'C7 H14 Cl1 N2 ,B1 F4'
_chemical_formula_sum 'C7 H14 B Cl F4 N2'
_chemical_formula_weight 248.46
_symmetry_cell_setting orthorhombic
_symmetry_space_group_name_Hall 'P 2ac 2ab'
_symmetry_space_group_name_H-M 'P 21 21 21'
_cell_angle_alpha 90.
_cell_angle_beta 90.
_cell_angle_gamma 90.
_cell_formula_units_Z 4
_cell_length_a 8.106(3)
_cell_length_b 18.786(4)
_cell_length_c 7.076(3)
_cell_volume 1077.5(6)
_diffrn_radiation_type Mo
_diffrn_radiation_wavelength 0.71069
_exptl_absorpt_coefficient_mu 0.375
_exptl_crystal_density_diffrn 1.531
_exptl_crystal_F_000 512
_cod_data_source_file al1015.cif
_cod_data_source_block al1015_structure_1_of_3
_cod_original_formula_sum 'C7 H14 B1 Cl1 F4 N2'
_cod_database_code 2001861

loop_
_atom_site_label
_atom_site_fract_x
_atom_site_fract_y
_atom_site_fract_z
Cl(1) .4623(2) .02830(10) .0064(3)
N(1) .5005(5) .1095(2) .3200(7)
N(2) .6820(6) .2001(2) .4923(8)
C(1) .3903(8) .0559(4) .2293(11)
C(2) .4251(9) .1286(4) .5070(12)
C(3) .5434(10) .1806(4) .6120(11)
C(4) .6192(13) .2293(4) .3169(13)
C(5) .5176(10) .1767(3) .2056(10)
C(6) .6706(8) .0798(3) .3568(11)
C(7) .7770(9) .1363(4) .4508(11)
F(1) .5062(5) .4392(2) -.0932(6)
F(2) .6038(6) .3912(2) .1737(6)
F(3) .5851(7) .3270(2) -.0890(7)
F(4) .3592(6) .3576(4) .0615(7)
B(1) .5117(9) .3785(3) .0137(12)
H(1A) .391(7) .013(3) .304(7)
H(1B) .291(7) .081(3) .209(7)
H(2A) .336(8) .147(4) .471(11)
H(2B) .435(11) .081(5) .579(12)
H(3A) .484(9) .221(3) .669(10)
H(3B) .599(9) .157(3) .733(10)
H(4A) .708(10) .239(4) .243(10)
H(4B) .570(10) .269(4) .345(12)
H(5A) .546(9) .166(3) .080(9)
H(5B) .418(8) .192(3) .162(9)
H(6A) .707(8) .066(3) .241(8)
H(6B) .652(7) .039(3) .423(7)
H(7A) .816(7) .116(3) .567(9)
H(7B) .887(9) .151(4) .378(10)

loop_
_geom_angle_atom_site_label_1
_geom_angle_atom_site_label_2
_geom_angle_atom_site_label_3
_geom_angle
N(1) C(1) Cl(1) 112.7(4)
C(1) N(1) C(2) 107.3(5)
C(1) N(1) C(5) 113.0(5)
C(1) N(1) C(6) 111.8(4)

loop_
_geom_bond_atom_site_label_1
_geom_bond_atom_site_label_2
_geom_bond_distance
Cl(1) C(1) 1.760(8)
N(1) C(1) 1.491(7)
N(1) C(2) 1.501(9)
N(1) C(5) 1.507(7)
N(1) C(6) 1.510(7)
N(2) C(3) 1.454(9)
N(2) C(4) 1.449(9)
N(2) C(7) 1.454(8)
C(2) C(3) 1.560(10)
C(4) C(5) 1.510(10)
C(6) C(7) 1.521(9)
F(1) B(1) 1.373(8)
F(2) B(1) 1.377(9)
F(3) B(1) 1.349(8)
F(4) B(1) 1.341(8)
